data_7063128
loop_
_publ_author_name
'Bakija, Marija'
'Peri\'c, Berislav'
'Kirin, Sre\'cko I.'

_publ_section_title
;
 Oxazoline amino acid bioconjugates: one-pot synthesis and analysis of
 supramolecular interactions
;
_journal_issue 19
_journal_name_full 'New Journal of Chemistry'
_journal_page_first 8702
_journal_page_last 8719
_journal_paper_doi 10.1039/D4NJ00995A
_journal_volume 48
_journal_year 2024
_chemical_absolute_configuration syn
_chemical_formula_moiety 'C24 H24 N2 O4'
_chemical_formula_sum 'C24 H24 N2 O4'
_chemical_formula_weight 404.45
_space_group_crystal_system orthorhombic
_space_group_IT_number 18
_space_group_name_Hall 'P 2 2ab'
_space_group_name_H-M_alt 'P 21 21 2'
_atom_sites_solution_hydrogens mixed
_atom_sites_solution_primary direct
_atom_sites_solution_secondary difmap
_audit_creation_method SHELXL-2018/3
_audit_update_record
;
2024-03-27 deposited with the CCDC.	2024-04-04 downloaded from the CCDC.
;
_cell_angle_alpha 90
_cell_angle_beta 90
_cell_angle_gamma 90
_cell_formula_units_Z 4
_cell_length_a 13.2430(4)
_cell_length_b 20.7980(6)
_cell_length_c 7.7513(2)
_cell_measurement_reflns_used 4841
_cell_measurement_temperature 293(2)
_cell_measurement_theta_max 76.3430
_cell_measurement_theta_min 3.9460
_cell_volume 2134.92(10)
_computing_cell_refinement 'CrysAlisPro 1.171.41.120a (Rigaku OD, 2021)'
_computing_data_collection 'CrysAlisPro 1.171.41.120a (Rigaku OD, 2021)'
_computing_data_reduction 'CrysAlisPro 1.171.41.120a (Rigaku OD, 2021)'
_computing_molecular_graphics
;
ORTEP-3 (Farrugia, 1997), Mercury (C. F. Macrae et al., 2020)
;
_computing_publication_material
;
'SHELXL-2018/3 (Sheldrick, 2018), CrysAlisPro 1.171.41.115a (Rigaku OD, 2021)'
;
_computing_structure_refinement 'SHELXL-2018/3 (Sheldrick, 2018)'
_computing_structure_solution 'SHELXT 2018/2 (Sheldrick, 2018)'
_diffrn_ambient_temperature 293(2)
_diffrn_detector_area_resol_mean 10.0000
_diffrn_measured_fraction_theta_full 0.998
_diffrn_measured_fraction_theta_max 0.936
_diffrn_measurement_device_type 'XtaLAB Synergy, Dualflex, HyPix'
_diffrn_measurement_method '\w scans'
_diffrn_radiation_type CuK\a
_diffrn_radiation_wavelength 1.54184
_diffrn_reflns_av_R_equivalents 0.0318
_diffrn_reflns_av_unetI/netI 0.0358
_diffrn_reflns_Laue_measured_fraction_full 0.998
_diffrn_reflns_Laue_measured_fraction_max 0.936
_diffrn_reflns_limit_h_max 16
_diffrn_reflns_limit_h_min -9
_diffrn_reflns_limit_k_max 20
_diffrn_reflns_limit_k_min -26
_diffrn_reflns_limit_l_max 9
_diffrn_reflns_limit_l_min -9
_diffrn_reflns_number 8620
_diffrn_reflns_point_group_measured_fraction_full 0.948
_diffrn_reflns_point_group_measured_fraction_max 0.868
_diffrn_reflns_theta_full 67.684
_diffrn_reflns_theta_max 79.578
_diffrn_reflns_theta_min 3.957
_diffrn_source 'micro-focus sealed X-ray tube'
_exptl_absorpt_coefficient_mu 0.700
_exptl_absorpt_correction_T_max 1.00000
_exptl_absorpt_correction_T_min 0.87144
_exptl_absorpt_correction_type multi-scan
_exptl_absorpt_process_details
;
CrysAlisPro 1.171.41.120a (Rigaku Oxford Diffraction, 2021)
Empirical absorption correction using spherical harmonics,
implemented in SCALE3 ABSPACK scaling algorithm.
;
_exptl_crystal_colour colourless
_exptl_crystal_density_diffrn 1.258
_exptl_crystal_description cube
_exptl_crystal_F_000 856
_exptl_crystal_size_max 0.3
_exptl_crystal_size_mid 0.25
_exptl_crystal_size_min 0.2
_refine_diff_density_max 0.218
_refine_diff_density_min -0.176
_refine_diff_density_rms 0.048
_refine_ls_abs_structure_details
;
 Flack x determined using 1289 quotients [(I+)-(I-)]/[(I+)+(I-)]
 (Parsons, Flack and Wagner, Acta Cryst. B69 (2013) 249-259).
;
_refine_ls_abs_structure_Flack 0.3(2)
_refine_ls_extinction_method none
_refine_ls_goodness_of_fit_ref 1.083
_refine_ls_hydrogen_treatment mixed
_refine_ls_matrix_type full
_refine_ls_number_parameters 279
_refine_ls_number_reflns 4022
_refine_ls_number_restraints 0
_refine_ls_restrained_S_all 1.083
_refine_ls_R_factor_all 0.0518
_refine_ls_R_factor_gt 0.0468
_refine_ls_shift/su_max 0.000
_refine_ls_shift/su_mean 0.000
_refine_ls_structure_factor_coef Fsqd
_refine_ls_weighting_details 'w=1/[\s^2^(Fo^2^)+(0.0806P)^2^+0.0975P] where P=(Fo^2^+2Fc^2^)/3'
_refine_ls_weighting_scheme calc
_refine_ls_wR_factor_gt 0.1248
_refine_ls_wR_factor_ref 0.1288
_reflns_Friedel_coverage 0.622
_reflns_Friedel_fraction_full 0.880
_reflns_Friedel_fraction_max 0.777
_reflns_number_gt 3596
_reflns_number_total 4022
_reflns_threshold_expression 'I > 2\s(I)'
_cod_data_source_file d4nj00995a6.cif
_cod_data_source_block 1a1
_cod_depositor_comments 'Adding full bibliography for 7063124--7063134.cif.'
_cod_database_code 7063128
_shelx_shelxl_version_number 2018/3
_shelx_space_group_comment
;
The symmetry employed for this shelxl refinement is uniquely defined
by the following loop, which should always be used as a source of
symmetry information in preference to the above space-group names.
They are only intended as comments.
;

loop_
_space_group_symop_operation_xyz
'x, y, z'
'-x, -y, z'
'-x+1/2, y+1/2, -z'
'x+1/2, -y+1/2, -z'

loop_
_atom_site_label
_atom_site_type_symbol
_atom_site_fract_x
_atom_site_fract_y
_atom_site_fract_z
_atom_site_U_iso_or_equiv
_atom_site_adp_type
_atom_site_occupancy
_atom_site_site_symmetry_order
_atom_site_calc_flag
_atom_site_refinement_flags_posn
_atom_site_refinement_flags_adp
_atom_site_refinement_flags_occupancy
_atom_site_disorder_assembly
_atom_site_disorder_group
C1 C 0.0615(2) 0.42157(12) 0.3150(4) 0.0545(6) Uani 1 1 d . . . . .
H1 H 0.057263 0.450760 0.224432 0.065 Uiso 1 1 calc R U . . .
C2 C -0.0246(2) 0.40028(15) 0.3907(4) 0.0627(7) Uani 1 1 d . . . . .
H2 H -0.086882 0.414993 0.351631 0.075 Uiso 1 1 calc R U . . .
C3 C -0.0203(2) 0.35596(15) 0.5283(4) 0.0634(7) Uani 1 1 d . . . . .
H3 H -0.079770 0.341531 0.579133 0.076 Uiso 1 1 calc R U . . .
C4 C 0.0697(2) 0.33431(13) 0.5869(4) 0.0558(6) Uani 1 1 d . . . . .
H4 H 0.071151 0.305297 0.678152 0.067 Uiso 1 1 calc R U . . .
C4A C 0.16271(19) 0.35502(11) 0.5117(3) 0.0443(5) Uani 1 1 d . . . . .
C10 C 0.25724(19) 0.33243(10) 0.5664(3) 0.0453(5) Uani 1 1 d . . . . .
C10A C 0.3469(2) 0.35186(11) 0.4862(3) 0.0469(5) Uani 1 1 d . . . . .
C5 C 0.4431(2) 0.32569(14) 0.5295(4) 0.0575(6) Uani 1 1 d . . . . .
H5 H 0.446946 0.293101 0.611364 0.069 Uiso 1 1 calc R U . . .
C6 C 0.5288(2) 0.34713(16) 0.4544(4) 0.0666(8) Uani 1 1 d . . . . .
H6 H 0.590414 0.328694 0.483557 0.080 Uiso 1 1 calc R U . . .
C7 C 0.5254(2) 0.39729(17) 0.3320(5) 0.0687(8) Uani 1 1 d . . . . .
H7 H 0.585032 0.413404 0.285809 0.082 Uiso 1 1 calc R U . . .
C8 C 0.4356(2) 0.42203(14) 0.2814(4) 0.0596(7) Uani 1 1 d . . . . .
H8 H 0.434390 0.454509 0.198987 0.072 Uiso 1 1 calc R U . . .
C8A C 0.34276(18) 0.39934(11) 0.3521(3) 0.0478(5) Uani 1 1 d . . . . .
C9 C 0.2485(2) 0.42180(10) 0.2964(3) 0.0471(5) Uani 1 1 d . . . . .
C9A C 0.15836(18) 0.40021(11) 0.3713(3) 0.0451(5) Uani 1 1 d . . . . .
O1O O 0.25282(19) 0.22493(8) 0.6823(2) 0.0631(5) Uani 1 1 d . . . . .
C2O C 0.26314(18) 0.28836(10) 0.7166(3) 0.0452(5) Uani 1 1 d . . . . .
N3O N 0.27741(18) 0.30520(9) 0.8709(3) 0.0541(5) Uani 1 1 d . . . . .
C4O C 0.2820(2) 0.24572(12) 0.9777(3) 0.0565(7) Uani 1 1 d . . . . .
C5O C 0.2525(4) 0.19376(13) 0.8490(4) 0.0775(9) Uani 1 1 d . . . . .
H5OA H 0.300742 0.158681 0.851442 0.093 Uiso 1 1 calc R U . . .
H5OB H 0.185973 0.176869 0.875265 0.093 Uiso 1 1 calc R U . . .
C6O C 0.2094(4) 0.25054(17) 1.1257(5) 0.0909(12) Uani 1 1 d . . . . .
H6OB H 0.142179 0.256518 1.082118 0.136 Uiso 1 1 calc R U . . .
H6OC H 0.227446 0.286462 1.197123 0.136 Uiso 1 1 calc R U . . .
H6OA H 0.212059 0.211744 1.192649 0.136 Uiso 1 1 calc R U . . .
C7O C 0.3884(4) 0.2376(3) 1.0417(8) 0.1157(17) Uani 1 1 d . . . . .
H7OC H 0.432447 0.229667 0.945754 0.174 Uiso 1 1 calc R U . . .
H7OA H 0.391306 0.202005 1.120265 0.174 Uiso 1 1 calc R U . . .
H7OB H 0.409330 0.276120 1.100053 0.174 Uiso 1 1 calc R U . . .
CC C 0.24266(19) 0.46959(10) 0.1499(3) 0.0485(5) Uani 1 1 d . . . . .
OC O 0.22929(17) 0.52711(8) 0.1747(3) 0.0639(5) Uani 1 1 d . . . . .
NA N 0.25270(19) 0.44408(10) -0.0081(3) 0.0529(5) Uani 1 1 d . . . . .
HA H 0.267(3) 0.3991(18) -0.028(5) 0.071(9) Uiso 1 1 d . . . . .
C1A C 0.2366(2) 0.48154(12) -0.1644(3) 0.0589(6) Uani 1 1 d . . . . .
H1A H 0.260381 0.455168 -0.260964 0.071 Uiso 1 1 calc R U . . .
C2A C 0.2978(2) 0.54327(13) -0.1676(4) 0.0618(7) Uani 1 1 d . . . . .
C3A C 0.1268(3) 0.49502(19) -0.1967(6) 0.0847(11) Uani 1 1 d . . . . .
H3AA H 0.119498 0.517612 -0.304021 0.127 Uiso 1 1 calc R U . . .
H3AB H 0.100372 0.520883 -0.104625 0.127 Uiso 1 1 calc R U . . .
H3AC H 0.090323 0.455180 -0.202248 0.127 Uiso 1 1 calc R U . . .
O1A O 0.2676(2) 0.59230(11) -0.2257(4) 0.1010(10) Uani 1 1 d . . . . .
O2A O 0.39138(16) 0.53465(10) -0.1105(3) 0.0682(6) Uani 1 1 d . . . . .
CMA C 0.4590(3) 0.5881(2) -0.1318(6) 0.0888(11) Uani 1 1 d . . . . .
HMAA H 0.526511 0.574975 -0.103642 0.133 Uiso 1 1 calc R U . . .
HMAB H 0.438852 0.622522 -0.056753 0.133 Uiso 1 1 calc R U . . .
HMAC H 0.456848 0.602612 -0.249378 0.133 Uiso 1 1 calc R U . . .

loop_
_atom_site_aniso_label
_atom_site_aniso_U_11
_atom_site_aniso_U_22
_atom_site_aniso_U_33
_atom_site_aniso_U_23
_atom_site_aniso_U_13
_atom_site_aniso_U_12
C1 0.0553(14) 0.0485(13) 0.0596(14) 0.0062(12) -0.0022(12) 0.0049(10)
C2 0.0502(14) 0.0604(15) 0.0775(18) 0.0037(15) -0.0062(13) 0.0045(11)
C3 0.0479(14) 0.0645(16) 0.0779(18) 0.0088(15) 0.0066(13) -0.0041(12)
C4 0.0542(14) 0.0516(13) 0.0617(15) 0.0094(12) 0.0029(12) -0.0048(11)
C4A 0.0502(12) 0.0367(10) 0.0461(12) -0.0003(10) 0.0012(10) -0.0007(9)
C10 0.0534(12) 0.0380(9) 0.0446(11) -0.0028(9) -0.0018(11) -0.0014(10)
C10A 0.0503(12) 0.0409(11) 0.0494(13) -0.0068(10) -0.0020(10) -0.0001(9)
C5 0.0562(14) 0.0574(14) 0.0588(15) -0.0022(12) -0.0032(12) 0.0049(11)
C6 0.0497(14) 0.0749(19) 0.0750(18) -0.0062(16) -0.0011(13) 0.0080(13)
C7 0.0514(15) 0.0734(18) 0.081(2) -0.0040(18) 0.0124(15) -0.0050(13)
C8 0.0584(16) 0.0516(14) 0.0688(17) 0.0041(13) 0.0097(13) -0.0042(11)
C8A 0.0517(13) 0.0404(11) 0.0515(13) -0.0033(10) 0.0045(11) -0.0015(9)
C9 0.0558(12) 0.0352(9) 0.0504(12) -0.0005(9) 0.0037(11) 0.0003(9)
C9A 0.0505(12) 0.0365(10) 0.0484(12) -0.0014(10) -0.0004(10) 0.0009(9)
O1O 0.1008(14) 0.0381(8) 0.0504(9) -0.0038(7) -0.0044(10) -0.0020(9)
C2O 0.0489(12) 0.0386(9) 0.0482(11) -0.0023(9) -0.0022(10) 0.0010(9)
N3O 0.0750(14) 0.0385(9) 0.0489(11) 0.0015(8) -0.0060(10) -0.0041(9)
C4O 0.0797(18) 0.0391(11) 0.0508(13) 0.0052(10) -0.0101(13) 0.0007(11)
C5O 0.135(3) 0.0414(12) 0.0563(15) 0.0023(11) -0.009(2) -0.0043(17)
C6O 0.138(4) 0.0566(16) 0.078(2) 0.0035(16) 0.026(2) -0.0029(19)
C7O 0.101(3) 0.117(3) 0.129(4) 0.052(3) -0.042(3) -0.007(3)
CC 0.0509(12) 0.0375(9) 0.0571(13) 0.0006(10) 0.0052(11) 0.0001(10)
OC 0.0895(14) 0.0364(8) 0.0660(11) 0.0008(8) 0.0124(10) 0.0065(8)
NA 0.0691(12) 0.0370(9) 0.0526(11) 0.0027(8) 0.0036(11) 0.0025(9)
C1A 0.0787(17) 0.0457(11) 0.0525(13) 0.0027(11) -0.0017(13) 0.0041(12)
C2A 0.0767(18) 0.0503(13) 0.0585(15) 0.0084(13) 0.0014(14) 0.0041(12)
C3A 0.082(2) 0.075(2) 0.097(3) 0.0074(19) -0.025(2) -0.0014(16)
O1A 0.110(2) 0.0560(12) 0.137(2) 0.0367(14) -0.0300(18) -0.0022(12)
O2A 0.0682(12) 0.0612(11) 0.0752(13) 0.0208(10) 0.0036(10) -0.0022(9)
CMA 0.086(2) 0.083(2) 0.097(3) 0.027(2) -0.002(2) -0.0186(19)

loop_
_atom_type_symbol
_atom_type_description
_atom_type_scat_dispersion_real
_atom_type_scat_dispersion_imag
_atom_type_scat_source
C C 0.0181 0.0091 'International Tables Vol C Tables 4.2.6.8 and 6.1.1.4'
H H 0.0000 0.0000 'International Tables Vol C Tables 4.2.6.8 and 6.1.1.4'
N N 0.0311 0.0180 'International Tables Vol C Tables 4.2.6.8 and 6.1.1.4'
O O 0.0492 0.0322 'International Tables Vol C Tables 4.2.6.8 and 6.1.1.4'

loop_
_geom_angle_atom_site_label_1
_geom_angle_atom_site_label_2
_geom_angle_atom_site_label_3
_geom_angle
_geom_angle_site_symmetry_1
_geom_angle_site_symmetry_3
_geom_angle_publ_flag
C2 C1 C9A 121.5(3) . . ?
C1 C2 C3 120.4(3) . . ?
C4 C3 C2 120.4(3) . . ?
C3 C4 C4A 121.5(3) . . ?
C10 C4A C4 123.0(2) . . ?
C10 C4A C9A 118.9(2) . . ?
C4 C4A C9A 118.1(2) . . ?
C10A C10 C4A 121.7(2) . . ?
C10A C10 C2O 118.8(2) . . ?
C4A C10 C2O 119.4(2) . . ?
C10 C10A C5 122.9(2) . . ?
C10 C10A C8A 119.2(2) . . ?
C5 C10A C8A 117.9(2) . . ?
C6 C5 C10A 121.5(3) . . ?
C5 C6 C7 120.5(3) . . ?
C8 C7 C6 120.3(3) . . ?
C7 C8 C8A 121.4(3) . . ?
C9 C8A C8 122.6(2) . . ?
C9 C8A C10A 119.2(2) . . ?
C8 C8A C10A 118.2(2) . . ?
C8A C9 C9A 121.6(2) . . ?
C8A C9 CC 119.8(2) . . ?
C9A C9 CC 118.6(2) . . ?
C9 C9A C1 122.7(2) . . ?
C9 C9A C4A 119.2(2) . . ?
C1 C9A C4A 118.1(2) . . ?
C2O O1O C5O 105.16(19) . . ?
N3O C2O O1O 118.2(2) . . ?
N3O C2O C10 125.5(2) . . ?
O1O C2O C10 116.26(19) . . ?
C2O N3O C4O 107.6(2) . . ?
N3O C4O C6O 110.1(2) . . ?
N3O C4O C7O 108.3(3) . . ?
C6O C4O C7O 110.8(4) . . ?
N3O C4O C5O 102.4(2) . . ?
C6O C4O C5O 112.6(3) . . ?
C7O C4O C5O 112.2(3) . . ?
O1O C5O C4O 105.5(2) . . ?
OC CC NA 123.0(2) . . ?
OC CC C9 122.1(2) . . ?
NA CC C9 114.87(19) . . ?
CC NA C1A 122.2(2) . . ?
NA C1A C3A 112.4(3) . . ?
NA C1A C2A 112.8(2) . . ?
C3A C1A C2A 110.9(2) . . ?
O1A C2A O2A 123.9(3) . . ?
O1A C2A C1A 123.7(3) . . ?
O2A C2A C1A 112.2(2) . . ?
C2A O2A CMA 116.0(3) . . ?

loop_
_geom_bond_atom_site_label_1
_geom_bond_atom_site_label_2
_geom_bond_distance
_geom_bond_site_symmetry_2
_geom_bond_publ_flag
C1 C2 1.357(4) . ?
C1 C9A 1.426(4) . ?
C2 C3 1.411(4) . ?
C3 C4 1.353(4) . ?
C4 C4A 1.429(4) . ?
C4A C10 1.403(4) . ?
C4A C9A 1.439(3) . ?
C10 C10A 1.400(4) . ?
C10 C2O 1.484(3) . ?
C10A C5 1.425(4) . ?
C10A C8A 1.435(4) . ?
C5 C6 1.351(4) . ?
C6 C7 1.411(5) . ?
C7 C8 1.354(4) . ?
C8 C8A 1.426(4) . ?
C8A C9 1.401(4) . ?
C9 C9A 1.402(4) . ?
C9 CC 1.511(3) . ?
O1O C2O 1.353(3) . ?
O1O C5O 1.446(3) . ?
C2O N3O 1.260(3) . ?
N3O C4O 1.490(3) . ?
C4O C6O 1.500(5) . ?
C4O C7O 1.504(5) . ?
C4O C5O 1.521(4) . ?
CC OC 1.224(3) . ?
CC NA 1.341(3) . ?
NA C1A 1.456(3) . ?
C1A C3A 1.502(5) . ?
C1A C2A 1.519(4) . ?
C2A O1A 1.184(4) . ?
C2A O2A 1.328(4) . ?
O2A CMA 1.438(4) . ?

loop_
_geom_hbond_atom_site_label_D
_geom_hbond_atom_site_label_H
_geom_hbond_atom_site_label_A
_geom_hbond_distance_DH
_geom_hbond_distance_HA
_geom_hbond_distance_DA
_geom_hbond_angle_DHA
_geom_hbond_site_symmetry_A
_geom_hbond_publ_flag
NA HA N3O 0.97(4) 2.11(4) 3.054(3) 165(3) 1_554 yes
